data_4114256
loop_
_publ_author_name
'Ken-ichi Fujita'
'Hirohide Nakaguma'
'Taro Hamada'
'Ryohei Yamaguchi'

_publ_contact_author_name ' Ken-ichi Fujita'
_publ_section_title
;
 Inter- and Intramolecular Activation of Aromatic C-H Bonds by Diphosphine
 and Hydrido-Bridged Dinuclear Iridium Complexes
;
_journal_name_full 'Journal of the American Chemical Society'
_journal_page_first 12368
_journal_page_last 12369
_journal_paper_doi 10.1021/ja036929b
_journal_volume 125
_journal_year 2003
_chemical_formula_sum 'C46 H53 F3 Ir2 O3 P2 S'
_chemical_formula_weight 1189.37
_space_group_IT_number 4
_symmetry_cell_setting monoclinic
_symmetry_Int_Tables_number 4
_symmetry_space_group_name_Hall 'P 2yb'
_symmetry_space_group_name_H-M 'P 1 21 1'
_cell_angle_alpha 90
_cell_angle_beta 107.89(3)
_cell_angle_gamma 90
_cell_formula_units_Z 2
_cell_length_a 11.459(8)
_cell_length_b 13.782(9)
_cell_length_c 14.696(5)
_cell_measurement_reflns_used 25
_cell_measurement_temperature 291.2
_cell_measurement_theta_max 12.1
_cell_measurement_theta_min 10.2
_cell_volume 2209(2)
_computing_cell_refinement 'MSC/AFC Diffractometer Control'
_computing_data_collection 'MSC/AFC Diffractometer Control'
_computing_data_reduction 'teXsan for Windows version 1.06'
_computing_publication_material 'teXsan for Windows version 1.06'
_computing_structure_refinement 'teXsan for Windows version 1.06'
_computing_structure_solution
;
DIRDIF92 PATTY (Beurskens, 1992)
;
_diffrn_ambient_temperature 291.2
_diffrn_measurement_device 'Rigaku AFC5S'
_diffrn_measurement_method \w-2\q
_diffrn_orient_matrix_UB_11 -0.06814
_diffrn_orient_matrix_UB_12 -0.00984
_diffrn_orient_matrix_UB_13 -0.06091
_diffrn_orient_matrix_UB_21 -0.04472
_diffrn_orient_matrix_UB_22 -0.04069
_diffrn_orient_matrix_UB_23 0.03482
_diffrn_orient_matrix_UB_31 -0.04201
_diffrn_orient_matrix_UB_32 0.05927
_diffrn_orient_matrix_UB_33 0.01379
_diffrn_radiation_detector 'scintillation counter'
_diffrn_radiation_monochromator graphite
_diffrn_radiation_source 'X-ray tube'
_diffrn_radiation_type 'Mo K\a'
_diffrn_radiation_wavelength 0.7107
_diffrn_reflns_av_R_equivalents 0.04210
_diffrn_reflns_av_sigmaI/netI 0.064
_diffrn_reflns_limit_h_max 14
_diffrn_reflns_limit_h_min 0
_diffrn_reflns_limit_k_max 17
_diffrn_reflns_limit_k_min 0
_diffrn_reflns_limit_l_max 18
_diffrn_reflns_limit_l_min -19
_diffrn_reflns_number 5532
_diffrn_reflns_reduction_process 'Lp corrections applied'
_diffrn_reflns_theta_max 27.50
_diffrn_reflns_theta_min 2.70
_diffrn_standards_decay_% -1.11
_diffrn_standards_interval_count 150
_diffrn_standards_number 3
_exptl_absorpt_coefficient_mu 6.207
_exptl_absorpt_correction_T_max 1.000
_exptl_absorpt_correction_T_min 0.689
_exptl_absorpt_correction_type psi-scans
_exptl_crystal_colour orange
_exptl_crystal_density_diffrn 1.788
_exptl_crystal_description prismatic
_exptl_crystal_F_000 1160.00
_exptl_crystal_size_max 0.25
_exptl_crystal_size_mid 0.25
_exptl_crystal_size_min 0.25
_refine_diff_density_max 1.47
_refine_diff_density_min -2.06
_refine_ls_extinction_method none
_refine_ls_goodness_of_fit_all 1.206
_refine_ls_goodness_of_fit_ref 1.210
_refine_ls_hydrogen_treatment noref
_refine_ls_matrix_type full
_refine_ls_number_constraints 0
_refine_ls_number_parameters 493
_refine_ls_number_reflns 4293
_refine_ls_number_restraints 0
_refine_ls_R_factor_all 0.0455
_refine_ls_R_factor_gt 0.0450
_refine_ls_shift/su_max 0.0000
_refine_ls_shift/su_mean 0.0000
_refine_ls_structure_factor_coef F
_refine_ls_weighting_details 'w = 1/[\s^2^(Fo) + 0.00040|Fo|^2^]'
_refine_ls_weighting_scheme sigma
_refine_ls_wR_factor_all 0.0440
_refine_ls_wR_factor_ref 0.0440
_reflns_number_gt 4293
_reflns_number_total 5278
_reflns_threshold_expression I>2.00\s(I)
_cod_data_source_file ja036929bsi20030701_035827_1.cif
_cod_data_source_block '_complex6'
_cod_original_sg_symbol_H-M 'P 21 '
_cod_original_formula_sum 'C46 H53 F3 Ir2 O3 P2 S '
_cod_database_code 4114256

loop_
_symmetry_equiv_pos_as_xyz
'   +x,   +y,   +z'
'   -x,1/2+y,   -z'

loop_
_atom_site_label
_atom_site_fract_x
_atom_site_fract_y
_atom_site_fract_z
_atom_site_U_iso_or_equiv
_atom_site_occupancy
_atom_site_adp_type
_atom_site_calc_flag
Ir(1) -0.00948(4) 0.5012 0.14032(3) 0.0301(1) 1.000 Uani d
Ir(2) 0.25696(4) 0.42109(5) 0.14306(3) 0.0299(1) 1.000 Uani d
S(1) 0.3853(5) 0.3440(4) 0.7076(4) 0.067(2) 1.000 Uani d
P(1) 0.0828(3) 0.5227(3) 0.3006(2) 0.0324(9) 1.000 Uani d
P(2) 0.2058(3) 0.3459(3) 0.2592(3) 0.0298(9) 1.000 Uani d
F(1) 0.175(2) 0.368(2) 0.595(2) 0.197(8) 1.000 Uiso d
F(2) 0.185(1) 0.426(1) 0.724(1) 0.131(5) 1.000 Uiso d
F(3) 0.265(2) 0.494(3) 0.633(2) 0.27(1) 1.000 Uiso d
O(1) 0.345(2) 0.267(2) 0.746(2) 0.19(1) 1.000 Uani d
O(2) 0.425(2) 0.334(3) 0.634(2) 0.24(2) 1.000 Uani d
O(3) 0.464(2) 0.395(2) 0.775(1) 0.164(9) 1.000 Uani d
C(1) 0.201(1) 0.429(1) 0.3527(8) 0.031(3) 1.000 Uani d
C(2) -0.087(1) 0.538(1) -0.0180(9) 0.043(4) 1.000 Uani d
C(3) -0.187(1) 0.500(1) 0.0150(9) 0.040(4) 1.000 Uani d
C(4) -0.195(1) 0.563(1) 0.091(1) 0.042(4) 1.000 Uani d
C(5) -0.109(1) 0.644(1) 0.102(1) 0.044(4) 1.000 Uani d
C(6) -0.041(1) 0.627(1) 0.035(1) 0.039(4) 1.000 Uani d
C(7) -0.048(1) 0.495(1) -0.098(1) 0.049(4) 1.000 Uani d
C(8) -0.269(1) 0.424(2) -0.033(1) 0.067(5) 1.000 Uani d
C(9) -0.293(1) 0.561(1) 0.138(2) 0.069(6) 1.000 Uani d
C(10) -0.107(1) 0.735(1) 0.154(1) 0.046(4) 1.000 Uani d
C(11) 0.044(1) 0.696(1) 0.010(1) 0.051(5) 1.000 Uani d
C(12) 0.438(1) 0.501(1) 0.2113(8) 0.035(3) 1.000 Uani d
C(13) 0.379(1) 0.552(1) 0.118(1) 0.043(4) 1.000 Uani d
C(14) 0.364(1) 0.476(1) 0.0482(9) 0.039(4) 1.000 Uani d
C(15) 0.414(1) 0.385(1) 0.094(1) 0.053(5) 1.000 Uani d
C(16) 0.459(1) 0.405(1) 0.196(1) 0.041(4) 1.000 Uani d
C(17) 0.485(1) 0.555(2) 0.304(1) 0.061(6) 1.000 Uani d
C(18) 0.363(2) 0.653(1) 0.102(1) 0.059(6) 1.000 Uani d
C(19) 0.322(2) 0.492(2) -0.059(1) 0.069(6) 1.000 Uani d
C(20) 0.436(2) 0.295(1) 0.047(1) 0.069(6) 1.000 Uani d
C(21) 0.539(1) 0.339(2) 0.271(1) 0.067(6) 1.000 Uani d
C(22) -0.019(1) 0.516(1) 0.3750(9) 0.043(4) 1.000 Uani d
C(23) -0.049(2) 0.431(2) 0.409(1) 0.064(6) 1.000 Uani d
C(24) -0.125(2) 0.432(2) 0.465(1) 0.082(7) 1.000 Uani d
C(25) -0.180(2) 0.509(3) 0.482(1) 0.084(7) 1.000 Uani d
C(26) -0.152(2) 0.595(2) 0.451(2) 0.087(9) 1.000 Uani d
C(27) -0.077(2) 0.601(1) 0.393(1) 0.061(6) 1.000 Uani d
C(28) 0.168(1) 0.633(1) 0.340(1) 0.036(4) 1.000 Uani d
C(29) 0.197(1) 0.692(1) 0.278(1) 0.047(5) 1.000 Uani d
C(30) 0.268(2) 0.778(1) 0.307(2) 0.061(6) 1.000 Uani d
C(31) 0.312(2) 0.793(2) 0.403(2) 0.088(8) 1.000 Uani d
C(32) 0.288(2) 0.733(2) 0.469(1) 0.074(7) 1.000 Uani d
C(33) 0.215(2) 0.653(1) 0.440(1) 0.063(6) 1.000 Uani d
C(34) 0.301(1) 0.245(1) 0.317(1) 0.032(4) 1.000 Uani d
C(35) 0.352(1) 0.239(1) 0.416(1) 0.050(5) 1.000 Uani d
C(36) 0.422(2) 0.157(1) 0.455(1) 0.061(5) 1.000 Uani d
C(37) 0.436(2) 0.084(2) 0.394(2) 0.077(7) 1.000 Uani d
C(38) 0.388(2) 0.091(1) 0.296(2) 0.066(6) 1.000 Uani d
C(39) 0.319(1) 0.172(1) 0.258(1) 0.053(5) 1.000 Uani d
C(40) 0.054(1) 0.299(1) 0.2306(9) 0.030(3) 1.000 Uani d
C(41) 0.027(1) 0.2059(9) 0.263(1) 0.042(4) 1.000 Uani d
C(42) -0.091(1) 0.178(1) 0.248(1) 0.050(5) 1.000 Uani d
C(43) -0.183(1) 0.239(1) 0.207(1) 0.052(5) 1.000 Uani d
C(44) -0.160(1) 0.329(1) 0.179(1) 0.047(5) 1.000 Uani d
C(45) -0.040(1) 0.362(1) 0.1855(9) 0.029(3) 1.000 Uani d
C(46) 0.263(2) 0.419(3) 0.671(2) 0.111(8) 1.000 Uiso d
H(1) 0.2787 0.4590 0.3785 0.037 1.000 Uiso c
H(2) 0.1803 0.3949 0.4018 0.037 1.000 Uiso c
H(3) -0.0006 0.4380 -0.0764 0.059 1.000 Uiso c
H(4) -0.1195 0.4775 -0.1494 0.059 1.000 Uiso c
H(5) -0.0016 0.5405 -0.1202 0.059 1.000 Uiso c
H(6) -0.3037 0.3933 0.0109 0.082 1.000 Uiso c
H(7) -0.3330 0.4503 -0.0846 0.082 1.000 Uiso c
H(8) -0.2253 0.3767 -0.0570 0.082 1.000 Uiso c
H(9) -0.2566 0.5631 0.2049 0.084 1.000 Uiso c
H(10) -0.3444 0.6163 0.1175 0.084 1.000 Uiso c
H(11) -0.3400 0.5038 0.1199 0.084 1.000 Uiso c
H(12) -0.1062 0.7221 0.2170 0.055 1.000 Uiso c
H(13) -0.0363 0.7715 0.1543 0.055 1.000 Uiso c
H(14) -0.1785 0.7721 0.1218 0.055 1.000 Uiso c
H(15) 0.0889 0.7306 0.0659 0.061 1.000 Uiso c
H(16) 0.0994 0.6610 -0.0142 0.061 1.000 Uiso c
H(17) -0.0016 0.7403 -0.0367 0.061 1.000 Uiso c
H(18) 0.4591 0.5233 0.3519 0.074 1.000 Uiso c
H(19) 0.5723 0.5570 0.3235 0.074 1.000 Uiso c
H(20) 0.4542 0.6197 0.2963 0.074 1.000 Uiso c
H(21) 0.3593 0.6837 0.1584 0.070 1.000 Uiso c
H(22) 0.4297 0.6777 0.0838 0.070 1.000 Uiso c
H(23) 0.2886 0.6640 0.0518 0.070 1.000 Uiso c
H(24) 0.2445 0.5232 -0.0766 0.083 1.000 Uiso c
H(25) 0.3799 0.5314 -0.0755 0.083 1.000 Uiso c
H(26) 0.3151 0.4312 -0.0904 0.083 1.000 Uiso c
H(27) 0.4476 0.2419 0.0899 0.082 1.000 Uiso c
H(28) 0.3677 0.2819 -0.0081 0.082 1.000 Uiso c
H(29) 0.5076 0.3021 0.0270 0.082 1.000 Uiso c
H(30) 0.5239 0.3500 0.3299 0.081 1.000 Uiso c
H(31) 0.5219 0.2735 0.2519 0.081 1.000 Uiso c
H(32) 0.6227 0.3529 0.2776 0.081 1.000 Uiso c
H(33) -0.0183 0.3710 0.3940 0.078 1.000 Uiso c
H(34) -0.1378 0.3728 0.4925 0.099 1.000 Uiso c
H(35) -0.2377 0.5041 0.5160 0.102 1.000 Uiso c
H(36) -0.1833 0.6542 0.4701 0.104 1.000 Uiso c
H(37) -0.0644 0.6612 0.3652 0.073 1.000 Uiso c
H(38) 0.1704 0.6750 0.2121 0.058 1.000 Uiso c
H(39) 0.2817 0.8232 0.2627 0.074 1.000 Uiso c
H(40) 0.3636 0.8482 0.4259 0.103 1.000 Uiso c
H(41) 0.3226 0.7471 0.5350 0.089 1.000 Uiso c
H(42) 0.1960 0.6118 0.4851 0.075 1.000 Uiso c
H(43) 0.3396 0.2902 0.4560 0.060 1.000 Uiso c
H(44) 0.4603 0.1514 0.5222 0.073 1.000 Uiso c
H(45) 0.4812 0.0270 0.4201 0.092 1.000 Uiso c
H(46) 0.4018 0.0409 0.2559 0.080 1.000 Uiso c
H(47) 0.2838 0.1777 0.1901 0.064 1.000 Uiso c
H(48) 0.0925 0.1636 0.2943 0.051 1.000 Uiso c
H(49) -0.1084 0.1145 0.2670 0.060 1.000 Uiso c
H(50) -0.2656 0.2188 0.1972 0.062 1.000 Uiso c
H(51) -0.2275 0.3720 0.1534 0.055 1.000 Uiso c

loop_
_atom_site_aniso_label
_atom_site_aniso_U_11
_atom_site_aniso_U_22
_atom_site_aniso_U_33
_atom_site_aniso_U_12
_atom_site_aniso_U_13
_atom_site_aniso_U_23
Ir(1) 0.0304(2) 0.0315(3) 0.0282(3) 0.0013(3) 0.0090(2) 0.0021(3)
Ir(2) 0.0309(2) 0.0369(3) 0.0225(2) -0.0000(3) 0.0089(2) -0.0010(3)
S(1) 0.069(3) 0.065(3) 0.073(3) -0.002(3) 0.032(3) -0.005(3)
P(1) 0.038(2) 0.034(2) 0.026(2) -0.000(2) 0.011(1) 0.000(1)
P(2) 0.033(2) 0.031(2) 0.026(2) 0.003(2) 0.010(1) 0.002(2)
O(1) 0.13(2) 0.11(2) 0.36(4) 0.02(1) 0.11(2) 0.11(2)
O(2) 0.18(2) 0.44(5) 0.13(2) 0.11(3) 0.10(2) 0.02(3)
O(3) 0.14(2) 0.20(3) 0.10(1) -0.05(2) -0.04(1) -0.04(1)
C(1) 0.027(5) 0.043(8) 0.026(6) -0.001(7) 0.013(5) -0.009(7)
C(2) 0.043(8) 0.049(9) 0.025(7) 0.007(7) -0.004(6) 0.013(6)
C(3) 0.039(7) 0.037(7) 0.039(7) 0.009(8) 0.007(5) -0.000(8)
C(4) 0.022(6) 0.06(1) 0.040(8) 0.010(7) 0.012(6) 0.012(8)
C(5) 0.033(7) 0.05(1) 0.048(9) 0.013(7) 0.010(6) 0.010(7)
C(6) 0.038(8) 0.035(8) 0.040(8) -0.004(6) 0.006(6) 0.012(7)
C(7) 0.053(8) 0.05(1) 0.040(8) 0.004(9) 0.008(6) -0.002(8)
C(8) 0.050(9) 0.07(1) 0.07(1) -0.02(1) 0.000(8) 0.01(1)
C(9) 0.040(9) 0.07(1) 0.11(2) 0.011(9) 0.030(9) 0.03(1)
C(10) 0.045(9) 0.037(9) 0.052(9) 0.013(7) 0.010(7) 0.007(7)
C(11) 0.06(1) 0.05(1) 0.05(1) -0.012(8) 0.020(8) 0.020(8)
C(12) 0.038(6) 0.045(8) 0.025(6) -0.015(8) 0.014(5) -0.006(8)
C(13) 0.046(8) 0.05(1) 0.033(8) 0.001(7) 0.012(6) 0.000(7)
C(14) 0.036(7) 0.07(1) 0.019(6) 0.002(7) 0.015(5) 0.003(6)
C(15) 0.035(8) 0.07(1) 0.06(1) -0.014(8) 0.024(8) -0.029(9)
C(16) 0.051(8) 0.04(1) 0.038(8) -0.007(7) 0.019(6) -0.003(7)
C(17) 0.040(8) 0.10(2) 0.05(1) -0.012(9) 0.016(7) -0.02(1)
C(18) 0.06(1) 0.04(1) 0.08(1) -0.008(9) 0.03(1) 0.013(9)
C(19) 0.08(1) 0.09(2) 0.043(9) -0.02(1) 0.026(8) 0.02(1)
C(20) 0.07(1) 0.07(1) 0.09(1) 0.01(1) 0.05(1) -0.01(1)
C(21) 0.044(9) 0.09(2) 0.06(1) 0.02(1) 0.002(8) 0.02(1)
C(22) 0.040(7) 0.05(1) 0.036(7) 0.010(8) 0.009(6) -0.005(8)
C(23) 0.07(1) 0.07(1) 0.06(1) -0.02(1) 0.037(9) -0.01(1)
C(24) 0.08(1) 0.10(2) 0.09(1) 0.01(2) 0.05(1) 0.04(2)
C(25) 0.07(1) 0.12(2) 0.08(1) 0.02(2) 0.05(1) 0.01(2)
C(26) 0.09(2) 0.09(2) 0.10(2) 0.02(1) 0.07(1) -0.02(2)
C(27) 0.06(1) 0.06(1) 0.07(1) 0.024(9) 0.028(9) 0.01(1)
C(28) 0.038(7) 0.038(8) 0.031(7) 0.007(6) 0.007(6) 0.003(6)
C(29) 0.049(9) 0.05(1) 0.040(9) -0.007(8) 0.019(7) -0.008(8)
C(30) 0.06(1) 0.04(1) 0.09(1) -0.008(9) 0.03(1) -0.01(1)
C(31) 0.09(2) 0.05(1) 0.12(2) -0.05(1) 0.04(1) -0.03(1)
C(32) 0.09(1) 0.07(1) 0.06(1) 0.01(1) 0.01(1) -0.05(1)
C(33) 0.07(1) 0.07(1) 0.043(9) 0.00(1) 0.012(8) -0.006(9)
C(34) 0.029(7) 0.034(8) 0.034(7) 0.006(6) 0.011(6) 0.012(6)
C(35) 0.044(9) 0.07(1) 0.036(8) 0.001(8) 0.007(7) 0.021(8)
C(36) 0.05(1) 0.07(1) 0.05(1) -0.005(9) -0.012(8) 0.014(9)
C(37) 0.041(9) 0.07(1) 0.11(2) 0.02(1) 0.02(1) 0.05(1)
C(38) 0.06(1) 0.05(1) 0.09(1) 0.02(1) 0.03(1) 0.01(1)
C(39) 0.06(1) 0.036(9) 0.06(1) 0.020(8) 0.017(8) 0.008(8)
C(40) 0.037(7) 0.028(7) 0.030(7) -0.000(6) 0.018(6) 0.002(6)
C(41) 0.055(9) 0.010(6) 0.06(1) -0.007(6) 0.019(8) -0.006(6)
C(42) 0.06(1) 0.029(9) 0.07(1) -0.007(8) 0.031(9) 0.012(8)
C(43) 0.047(9) 0.05(1) 0.06(1) -0.018(8) 0.017(8) 0.005(8)
C(44) 0.048(9) 0.05(1) 0.039(8) 0.016(8) 0.015(7) -0.004(8)
C(45) 0.027(6) 0.030(7) 0.031(7) -0.002(5) 0.012(5) -0.017(6)

loop_
_atom_type_symbol
_atom_type_oxidation_number
_atom_type_number_in_cell
_atom_type_scat_dispersion_real
_atom_type_scat_dispersion_imag
_atom_type_scat_source
C 0 92 0.002 0.002
;International Tables for Crystallography
(1992, Vol. C, Table 6.1.1.2)
;
H 0 106 0.000 0.000
;International Tables for Crystallography
(1992, Vol. C, Table 6.1.1.2)
;
F 0 6 0.014 0.010
;International Tables for Crystallography
(1992, Vol. C, Table 6.1.1.2)
;
O 0 6 0.008 0.006
;International Tables for Crystallography
(1992, Vol. C, Table 6.1.1.2)
;
P 0 4 0.090 0.095
;International Tables for Crystallography
(1992, Vol. C, Table 6.1.1.2)
;
S 0 2 0.110 0.124
;International Tables for Crystallography
(1992, Vol. C, Table 6.1.1.2)
;
Ir 0 4 -2.066 7.990
;International Tables for Crystallography
(1992, Vol. C, Tables 4.2.6.8 and 6.1.1.1)
;

loop_
_geom_angle_atom_site_label_1
_geom_angle_atom_site_label_2
_geom_angle_atom_site_label_3
_geom_angle
_geom_angle_publ_flag
P(1) Ir(1) C(2) 159.4(4) ?
P(1) Ir(1) C(3) 147.9(4) ?
P(1) Ir(1) C(4) 112.8(4) ?
P(1) Ir(1) C(5) 100.5(4) ?
P(1) Ir(1) C(6) 121.9(4) ?
P(1) Ir(1) C(45) 82.1(4) ?
C(2) Ir(1) C(3) 37.6(6) ?
C(2) Ir(1) C(4) 62.8(6) ?
C(2) Ir(1) C(5) 63.0(6) ?
C(2) Ir(1) C(6) 37.5(6) ?
C(2) Ir(1) C(45) 118.4(6) ?
C(3) Ir(1) C(4) 37.4(6) ?
C(3) Ir(1) C(5) 63.2(6) ?
C(3) Ir(1) C(6) 62.7(6) ?
C(3) Ir(1) C(45) 93.1(6) ?
C(4) Ir(1) C(5) 38.3(6) ?
C(4) Ir(1) C(6) 62.9(6) ?
C(4) Ir(1) C(45) 102.8(6) ?
C(5) Ir(1) C(6) 37.4(6) ?
C(5) Ir(1) C(45) 139.1(5) ?
C(6) Ir(1) C(45) 154.8(5) ?
P(2) Ir(2) C(12) 107.8(4) ?
P(2) Ir(2) C(13) 141.1(4) ?
P(2) Ir(2) C(14) 162.4(4) ?
P(2) Ir(2) C(15) 125.8(6) ?
P(2) Ir(2) C(16) 100.3(4) ?
C(12) Ir(2) C(13) 37.5(5) ?
C(12) Ir(2) C(14) 61.1(5) ?
C(12) Ir(2) C(15) 61.8(6) ?
C(12) Ir(2) C(16) 35.5(6) ?
C(13) Ir(2) C(14) 36.1(5) ?
C(13) Ir(2) C(15) 62.4(7) ?
C(13) Ir(2) C(16) 61.8(6) ?
C(14) Ir(2) C(15) 37.9(6) ?
C(14) Ir(2) C(16) 62.5(5) ?
C(15) Ir(2) C(16) 38.5(6) ?
O(1) S(1) O(2) 121(3) ?
O(1) S(1) O(3) 111(2) ?
O(1) S(1) C(46) 105(2) ?
O(2) S(1) O(3) 110(2) ?
O(2) S(1) C(46) 105(2) ?
O(3) S(1) C(46) 103(2) ?
Ir(1) P(1) C(1) 112.5(4) ?
Ir(1) P(1) C(22) 115.5(5) ?
Ir(1) P(1) C(28) 118.5(5) ?
C(1) P(1) C(22) 103.5(7) ?
C(1) P(1) C(28) 101.5(7) ?
C(22) P(1) C(28) 103.4(8) ?
Ir(2) P(2) C(1) 111.5(6) ?
Ir(2) P(2) C(34) 117.3(5) ?
Ir(2) P(2) C(40) 117.2(5) ?
C(1) P(2) C(34) 106.5(7) ?
C(1) P(2) C(40) 98.9(6) ?
C(34) P(2) C(40) 103.5(7) ?
P(1) C(1) P(2) 108.5(6) ?
P(1) C(1) H(1) 109.6 no
P(1) C(1) H(2) 109.7 no
P(2) C(1) H(1) 109.7 no
P(2) C(1) H(2) 109.9 no
H(1) C(1) H(2) 109.4 no
Ir(1) C(2) C(3) 71.5(8) ?
Ir(1) C(2) C(6) 71.4(8) ?
Ir(1) C(2) C(7) 127(1) ?
C(3) C(2) C(6) 108(2) ?
C(3) C(2) C(7) 124(2) ?
C(6) C(2) C(7) 127(2) ?
Ir(1) C(3) C(2) 71.0(7) ?
Ir(1) C(3) C(4) 67.8(8) ?
Ir(1) C(3) C(8) 133(1) ?
C(2) C(3) C(4) 106(2) ?
C(2) C(3) C(8) 124(2) ?
C(4) C(3) C(8) 129(2) ?
Ir(1) C(4) C(3) 74.8(8) ?
Ir(1) C(4) C(5) 73.3(8) ?
Ir(1) C(4) C(9) 129(1) ?
C(3) C(4) C(5) 111(1) ?
C(3) C(4) C(9) 126(2) ?
C(5) C(4) C(9) 122(2) ?
Ir(1) C(5) C(4) 68.4(9) ?
Ir(1) C(5) C(6) 72.2(9) ?
Ir(1) C(5) C(10) 134(1) ?
C(4) C(5) C(6) 106(2) ?
C(4) C(5) C(10) 128(2) ?
C(6) C(5) C(10) 124(2) ?
Ir(1) C(6) C(2) 71.2(8) ?
Ir(1) C(6) C(5) 70.4(9) ?
Ir(1) C(6) C(11) 132(1) ?
C(2) C(6) C(5) 108(1) ?
C(2) C(6) C(11) 125(2) ?
C(5) C(6) C(11) 126(2) ?
C(2) C(7) H(3) 109.8 no
C(2) C(7) H(4) 109.6 no
C(2) C(7) H(5) 109.8 no
H(3) C(7) H(4) 109.0 no
H(3) C(7) H(5) 109.4 no
H(4) C(7) H(5) 109.2 no
C(3) C(8) H(6) 109.9 no
C(3) C(8) H(7) 109.6 no
C(3) C(8) H(8) 109.7 no
H(6) C(8) H(7) 109.1 no
H(6) C(8) H(8) 109.4 no
H(7) C(8) H(8) 109.0 no
C(4) C(9) H(9) 109.3 no
C(4) C(9) H(10) 109.1 no
C(4) C(9) H(11) 109.6 no
H(9) C(9) H(10) 109.4 no
H(9) C(9) H(11) 109.9 no
H(10) C(9) H(11) 109.6 no
C(5) C(10) H(12) 109.8 no
C(5) C(10) H(13) 109.3 no
C(5) C(10) H(14) 109.4 no
H(12) C(10) H(13) 109.7 no
H(12) C(10) H(14) 109.7 no
H(13) C(10) H(14) 109.0 no
C(6) C(11) H(15) 109.8 no
C(6) C(11) H(16) 109.2 no
C(6) C(11) H(17) 109.4 no
H(15) C(11) H(16) 109.5 no
H(15) C(11) H(17) 109.7 no
H(16) C(11) H(17) 109.2 no
Ir(2) C(12) C(13) 74.2(8) ?
Ir(2) C(12) C(16) 69.1(9) ?
Ir(2) C(12) C(17) 131(1) ?
C(13) C(12) C(16) 110(1) ?
C(13) C(12) C(17) 122(2) ?
C(16) C(12) C(17) 127(2) ?
Ir(2) C(13) C(12) 68.2(9) ?
Ir(2) C(13) C(14) 67.4(9) ?
Ir(2) C(13) C(18) 136(1) ?
C(12) C(13) C(14) 104(1) ?
C(12) C(13) C(18) 127(2) ?
C(14) C(13) C(18) 128(2) ?
Ir(2) C(14) C(13) 76.5(9) ?
Ir(2) C(14) C(15) 68.8(9) ?
Ir(2) C(14) C(19) 129(1) ?
C(13) C(14) C(15) 111(1) ?
C(13) C(14) C(19) 124(2) ?
C(15) C(14) C(19) 124(2) ?
Ir(2) C(15) C(14) 73.3(9) ?
Ir(2) C(15) C(16) 71(1) ?
Ir(2) C(15) C(20) 128(1) ?
C(14) C(15) C(16) 106(1) ?
C(14) C(15) C(20) 127(2) ?
C(16) C(15) C(20) 126(2) ?
Ir(2) C(16) C(12) 75.4(9) ?
Ir(2) C(16) C(15) 70.1(9) ?
Ir(2) C(16) C(21) 131(1) ?
C(12) C(16) C(15) 109(2) ?
C(12) C(16) C(21) 124(2) ?
C(15) C(16) C(21) 126(2) ?
C(12) C(17) H(18) 109.4 no
C(12) C(17) H(19) 109.5 no
C(12) C(17) H(20) 109.6 no
H(18) C(17) H(19) 109.5 no
H(18) C(17) H(20) 109.4 no
H(19) C(17) H(20) 109.4 no
C(13) C(18) H(21) 109.9 no
C(13) C(18) H(22) 109.4 no
C(13) C(18) H(23) 109.0 no
H(21) C(18) H(22) 110.0 no
H(21) C(18) H(23) 109.5 no
H(22) C(18) H(23) 109.0 no
C(14) C(19) H(24) 109.0 no
C(14) C(19) H(25) 109.0 no
C(14) C(19) H(26) 109.5 no
H(24) C(19) H(25) 109.4 no
H(24) C(19) H(26) 109.9 no
H(25) C(19) H(26) 110.0 no
C(15) C(20) H(27) 110.0 no
C(15) C(20) H(28) 109.5 no
C(15) C(20) H(29) 109.4 no
H(27) C(20) H(28) 109.6 no
H(27) C(20) H(29) 109.3 no
H(28) C(20) H(29) 108.9 no
C(16) C(21) H(30) 109.5 no
C(16) C(21) H(31) 109.7 no
C(16) C(21) H(32) 108.9 no
H(30) C(21) H(31) 109.9 no
H(30) C(21) H(32) 109.3 no
H(31) C(21) H(32) 109.4 no
P(1) C(22) C(23) 123(2) ?
P(1) C(22) C(27) 119(2) ?
C(23) C(22) C(27) 117(2) ?
C(22) C(23) C(24) 120(3) ?
C(22) C(23) H(33) 119.8 no
C(24) C(23) H(33) 120.6 no
C(23) C(24) C(25) 124(3) ?
C(23) C(24) H(34) 117.5 no
C(25) C(24) H(34) 118.0 no
C(24) C(25) C(26) 118(2) ?
C(24) C(25) H(35) 120.8 no
C(26) C(25) H(35) 120.8 no
C(25) C(26) C(27) 120(2) ?
C(25) C(26) H(36) 120.3 no
C(27) C(26) H(36) 119.2 no
C(22) C(27) C(26) 119(2) ?
C(22) C(27) H(37) 120.3 no
C(26) C(27) H(37) 120.5 no
P(1) C(28) C(29) 121(1) ?
P(1) C(28) C(33) 120(1) ?
C(29) C(28) C(33) 119(2) ?
C(28) C(29) C(30) 122(2) ?
C(28) C(29) H(38) 118.6 no
C(30) C(29) H(38) 119.1 no
C(29) C(30) C(31) 116(2) ?
C(29) C(30) H(39) 122.1 no
C(31) C(30) H(39) 121.8 no
C(30) C(31) C(32) 123(2) ?
C(30) C(31) H(40) 119.3 no
C(32) C(31) H(40) 117.3 no
C(31) C(32) C(33) 120(2) ?
C(31) C(32) H(41) 119.8 no
C(33) C(32) H(41) 120.1 no
C(28) C(33) C(32) 119(2) ?
C(28) C(33) H(42) 120.1 no
C(32) C(33) H(42) 120.7 no
P(2) C(34) C(35) 122(1) ?
P(2) C(34) C(39) 116(1) ?
C(35) C(34) C(39) 121(2) ?
C(34) C(35) C(36) 119(2) ?
C(34) C(35) H(43) 120.4 no
C(36) C(35) H(43) 120.7 no
C(35) C(36) C(37) 119(2) ?
C(35) C(36) H(44) 121.2 no
C(37) C(36) H(44) 120.0 no
C(36) C(37) C(38) 122(2) ?
C(36) C(37) H(45) 119.1 no
C(38) C(37) H(45) 118.5 no
C(37) C(38) C(39) 118(2) ?
C(37) C(38) H(46) 120.9 no
C(39) C(38) H(46) 120.8 no
C(34) C(39) C(38) 120(2) ?
C(34) C(39) H(47) 120.2 no
C(38) C(39) H(47) 119.5 no
P(2) C(40) C(41) 123(1) ?
P(2) C(40) C(45) 117(1) ?
C(41) C(40) C(45) 120(1) ?
C(40) C(41) C(42) 120(2) ?
C(40) C(41) H(48) 119.6 no
C(42) C(41) H(48) 120.0 no
C(41) C(42) C(43) 120(2) ?
C(41) C(42) H(49) 119.8 no
C(43) C(42) H(49) 120.1 no
C(42) C(43) C(44) 121(2) ?
C(42) C(43) H(50) 119.7 no
C(44) C(43) H(50) 119.7 no
C(43) C(44) C(45) 123(2) ?
C(43) C(44) H(51) 118.6 no
C(45) C(44) H(51) 118.3 no
Ir(1) C(45) C(40) 123(1) ?
Ir(1) C(45) C(44) 122(1) ?
C(40) C(45) C(44) 115(1) ?
S(1) C(46) F(1) 105(3) ?
S(1) C(46) F(2) 119(3) ?
S(1) C(46) F(3) 123(3) ?
F(1) C(46) F(2) 93(2) ?
F(1) C(46) F(3) 100(3) ?
F(2) C(46) F(3) 109(4) ?

loop_
_geom_bond_atom_site_label_1
_geom_bond_atom_site_label_2
_geom_bond_distance
_geom_bond_publ_flag
Ir(1) P(1) 2.285(4) ?
Ir(1) C(2) 2.28(1) ?
Ir(1) C(3) 2.28(1) ?
Ir(1) C(4) 2.19(1) ?
Ir(1) C(5) 2.26(2) ?
Ir(1) C(6) 2.28(2) ?
Ir(1) C(45) 2.10(2) ?
Ir(2) P(2) 2.224(4) ?
Ir(2) C(12) 2.29(1) ?
Ir(2) C(13) 2.37(2) ?
Ir(2) C(14) 2.25(1) ?
Ir(2) C(15) 2.19(2) ?
Ir(2) C(16) 2.21(2) ?
S(1) O(1) 1.34(2) ?
S(1) O(2) 1.31(2) ?
S(1) O(3) 1.32(2) ?
S(1) C(46) 1.70(3) ?
P(1) C(1) 1.86(2) ?
P(1) C(22) 1.83(2) ?
P(1) C(28) 1.80(2) ?
P(2) C(1) 1.80(2) ?
P(2) C(34) 1.81(1) ?
P(2) C(40) 1.78(1) ?
F(1) C(46) 1.44(4) ?
F(2) C(46) 1.35(3) ?
F(3) C(46) 1.17(5) ?
C(1) H(1) 0.95 no
C(1) H(2) 0.95 no
C(2) C(3) 1.47(2) ?
C(2) C(6) 1.46(2) ?
C(2) C(7) 1.50(2) ?
C(3) C(4) 1.44(2) ?
C(3) C(8) 1.44(3) ?
C(4) C(5) 1.46(2) ?
C(4) C(9) 1.49(2) ?
C(5) C(6) 1.46(2) ?
C(5) C(10) 1.47(2) ?
C(6) C(11) 1.48(2) ?
C(7) H(3) 0.95 no
C(7) H(4) 0.95 no
C(7) H(5) 0.95 no
C(8) H(6) 0.95 no
C(8) H(7) 0.95 no
C(8) H(8) 0.95 no
C(9) H(9) 0.95 no
C(9) H(10) 0.95 no
C(9) H(11) 0.95 no
C(10) H(12) 0.95 no
C(10) H(13) 0.95 no
C(10) H(14) 0.95 no
C(11) H(15) 0.95 no
C(11) H(16) 0.95 no
C(11) H(17) 0.95 no
C(12) C(13) 1.50(2) ?
C(12) C(16) 1.37(3) ?
C(12) C(17) 1.50(2) ?
C(13) C(14) 1.44(2) ?
C(13) C(18) 1.42(3) ?
C(14) C(15) 1.45(2) ?
C(14) C(19) 1.51(2) ?
C(15) C(16) 1.45(2) ?
C(15) C(20) 1.49(3) ?
C(16) C(21) 1.51(2) ?
C(17) H(18) 0.95 no
C(17) H(19) 0.95 no
C(17) H(20) 0.95 no
C(18) H(21) 0.94 no
C(18) H(22) 0.95 no
C(18) H(23) 0.96 no
C(19) H(24) 0.95 no
C(19) H(25) 0.95 no
C(19) H(26) 0.94 no
C(20) H(27) 0.95 no
C(20) H(28) 0.95 no
C(20) H(29) 0.96 no
C(21) H(30) 0.95 no
C(21) H(31) 0.95 no
C(21) H(32) 0.95 no
C(22) C(23) 1.36(3) ?
C(22) C(27) 1.41(3) ?
C(23) C(24) 1.36(3) ?
C(23) H(33) 0.95 no
C(24) C(25) 1.30(4) ?
C(24) H(34) 0.94 no
C(25) C(26) 1.35(4) ?
C(25) H(35) 0.94 no
C(26) C(27) 1.39(3) ?
C(26) H(36) 0.96 no
C(27) H(37) 0.96 no
C(28) C(29) 1.35(2) ?
C(28) C(33) 1.42(2) ?
C(29) C(30) 1.43(3) ?
C(29) H(38) 0.95 no
C(30) C(31) 1.35(3) ?
C(30) H(39) 0.95 no
C(31) C(32) 1.37(3) ?
C(31) H(40) 0.95 no
C(32) C(33) 1.37(3) ?
C(32) H(41) 0.95 no
C(33) H(42) 0.95 no
C(34) C(35) 1.39(2) ?
C(34) C(39) 1.39(2) ?
C(35) C(36) 1.40(3) ?
C(35) H(43) 0.96 no
C(36) C(37) 1.40(3) ?
C(36) H(44) 0.96 no
C(37) C(38) 1.37(3) ?
C(37) H(45) 0.95 no
C(38) C(39) 1.39(3) ?
C(38) H(46) 0.95 no
C(39) H(47) 0.95 no
C(40) C(41) 1.43(2) ?
C(40) C(45) 1.39(2) ?
C(41) C(42) 1.36(2) ?
C(41) H(48) 0.95 no
C(42) C(43) 1.34(2) ?
C(42) H(49) 0.96 no
C(43) C(44) 1.36(3) ?
C(43) H(50) 0.95 no
C(44) C(45) 1.42(2) ?
C(44) H(51) 0.96 no

loop_
_geom_contact_atom_site_label_1
_geom_contact_atom_site_label_2
_geom_contact_distance
_geom_contact_site_symmetry_2
_geom_contact_publ_flag
F(1) H(2) 2.8774 . no
F(1) C(23) 3.23(3) . no
F(1) C(24) 3.49(3) . no
F(2) H(26) 2.6784 1_556 no
F(2) H(49) 2.7593 2_556 no
F(2) C(19) 3.22(3) 1_556 no
F(2) C(10) 3.45(3) 2_546 no
F(3) H(42) 2.6392 . no
F(3) C(33) 3.50(4) . no
O(1) H(10) 2.8952 2_546 no
O(1) H(12) 3.0196 2_546 no
O(1) C(9) 3.47(3) 2_546 no
O(1) C(10) 3.51(3) 2_546 no
O(2) H(43) 2.5686 . no
O(2) H(40) 2.8224 2_646 no
O(2) H(45) 3.0581 2_656 no
O(2) C(31) 3.26(3) 2_646 no
O(2) C(35) 3.33(4) . no
O(2) C(30) 3.44(3) 2_646 no
O(2) C(36) 3.58(4) . no
O(3) H(46) 2.6461 2_656 no
O(3) H(7) 2.7007 1_656 no
O(3) H(26) 3.0306 1_556 no
O(3) C(8) 3.49(2) 1_656 no
O(3) C(38) 3.50(3) 2_656 no
O(3) C(19) 3.59(3) 1_556 no
C(17) H(44) 2.7690 2_656 no
C(32) H(34) 2.7548 2_556 no
C(32) H(44) 3.0600 2_656 no
C(32) C(36) 3.33(3) 2_656 no
C(40) H(17) 2.8425 2_545 no
C(41) H(5) 3.0466 2_545 no
C(45) H(17) 2.9092 2_545 no
H(3) H(13) 2.6556 2_545 no
H(6) H(29) 2.5739 1_455 no
H(8) H(15) 2.5773 2_545 no
H(10) H(22) 2.6218 1_455 no
H(14) H(28) 2.2984 2 no
H(14) H(26) 2.6505 2 no
H(18) H(44) 2.5171 2_656 no
H(20) H(44) 2.5804 2_656 no
H(22) H(29) 2.6118 2_655 no
H(30) H(41) 2.6269 2_646 no
H(34) H(41) 2.6685 2_546 no
